data_7012671
loop_
_publ_author_name
'Bebout, Deborah C.'
'Garland, Melissa M.'
'Murphy, Geoffrey S.'
'Bowers, Edith V.'
'Abelt, Christopher J.'
'Butcher, Raymond J.'

_publ_section_title
;
 Investigation of the mercury(ii) coordination chemistry of
 tris[(1-methylimidazol-2-yl)methyl]amine by X-ray crystallography and
 NMRElectronic supplementary information (ESI) available: Cell packing
 diagrams for 1?3 and NMR figures showing trends in chemical shift as a
 function of [Hg(ii)]/1 for both Hg(ClO4)2 and HgCl2. See
 http://www.rsc.org/suppdata/dt/b3/b300001j/
;
_journal_issue 12
_journal_name_full 'Dalton Transactions'
_journal_page_first 2578
_journal_paper_doi 10.1039/b300001j
_journal_year 2003
_chemical_formula_moiety '[Hg(TMIMA)NCCH3](ClO4)2'
_chemical_formula_sum 'C17 H24 Cl2 Hg N8 O8'
_chemical_formula_weight 739.93
_chemical_name_systematic
; 
? 
;
_space_group_IT_number 167
_symmetry_cell_setting rhombohedral
_symmetry_space_group_name_Hall '-R 3 2"c'
_symmetry_space_group_name_H-M 'R -3 c :H'
_atom_sites_solution_hydrogens geom
_atom_sites_solution_primary direct
_atom_sites_solution_secondary difmap
_audit_creation_method SHELXL-97
_cell_angle_alpha 90.00
_cell_angle_beta 90.00
_cell_angle_gamma 120.00
_cell_formula_units_Z 12
_cell_length_a 12.3849(8)
_cell_length_b 12.3849(8)
_cell_length_c 57.736(4)
_cell_measurement_reflns_used 40
_cell_measurement_temperature 293(2)
_cell_measurement_theta_max 12.46
_cell_measurement_theta_min 3.91
_cell_volume 7669.4(9)
_computing_cell_refinement 'Bruker XSCANS'
_computing_data_collection 'Bruker XSCANS'
_computing_data_reduction 'Bruker SHELXTL'
_computing_molecular_graphics 'Bruker SHELXTL'
_computing_publication_material 'Bruker SHELXTL'
_computing_structure_refinement 'SHELXL-97 (Sheldrick, 1997)'
_computing_structure_solution 'SHELXS-97 (Sheldrick, 1990)'
_diffrn_ambient_temperature 293(2)
_diffrn_measured_fraction_theta_full 0.999
_diffrn_measured_fraction_theta_max 0.999
_diffrn_measurement_device_type 'Bruker P4'
_diffrn_measurement_method '\w scans'
_diffrn_radiation_monochromator graphite
_diffrn_radiation_source 'fine-focus sealed tube'
_diffrn_radiation_type MoK\a
_diffrn_radiation_wavelength 0.71073
_diffrn_reflns_av_R_equivalents 0.0352
_diffrn_reflns_av_sigmaI/netI 0.0314
_diffrn_reflns_limit_h_max 16
_diffrn_reflns_limit_h_min 0
_diffrn_reflns_limit_k_max 0
_diffrn_reflns_limit_k_min -16
_diffrn_reflns_limit_l_max 75
_diffrn_reflns_limit_l_min 0
_diffrn_reflns_number 4058
_diffrn_reflns_theta_full 27.50
_diffrn_reflns_theta_max 27.50
_diffrn_reflns_theta_min 2.03
_diffrn_standards_interval_count 97
_diffrn_standards_number 3
_exptl_absorpt_coefficient_mu 6.287
_exptl_absorpt_correction_T_max 0.6950
_exptl_absorpt_correction_T_min 0.2332
_exptl_absorpt_correction_type SHELXA
_exptl_crystal_colour colorless
_exptl_crystal_density_diffrn 1.922
_exptl_crystal_density_method 'not measured'
_exptl_crystal_description biprism
_exptl_crystal_F_000 4320
_exptl_crystal_size_max 0.40
_exptl_crystal_size_mid 0.63
_exptl_crystal_size_min 0.59
_refine_diff_density_max 0.487
_refine_diff_density_min -0.495
_refine_diff_density_rms 0.104
_refine_ls_extinction_coef 0.00015(2)
_refine_ls_extinction_expression Fc^*^=kFc[1+0.001xFc^2^\l^3^/sin(2\q)]^-1/4^
_refine_ls_extinction_method SHELXL
_refine_ls_goodness_of_fit_ref 1.018
_refine_ls_hydrogen_treatment mixed
_refine_ls_matrix_type full
_refine_ls_number_parameters 141
_refine_ls_number_reflns 1972
_refine_ls_number_restraints 0
_refine_ls_restrained_S_all 1.018
_refine_ls_R_factor_all 0.0824
_refine_ls_R_factor_gt 0.0391
_refine_ls_shift/su_max 0.054
_refine_ls_shift/su_mean 0.004
_refine_ls_structure_factor_coef Fsqd
_refine_ls_weighting_details 'calc w=1/[\s^2^(Fo^2^)+(0.0556P)^2^+5.6265P] where P=(Fo^2^+2Fc^2^)/3'
_refine_ls_weighting_scheme calc
_refine_ls_wR_factor_gt 0.0924
_refine_ls_wR_factor_ref 0.1108
_reflns_number_gt 1107
_reflns_number_total 1972
_reflns_threshold_expression >2sigma(I)
_cod_data_source_file b300001j.txt
_cod_data_source_block (2)
_cod_depositor_comments
;
The following automatic conversions were performed:
'_symmetry_cell_setting' value 'Rhombohedral' changed to 'rhombohedral'
according to '/home/saulius/struct/CIF-dictionaries/cif_core.dic'
dictionary named 'cif_core.dic' version 2.4.1 from 2010-06-29.

Automatic conversion script
Id: cif_fix_enum 1527 2010-12-29 10:47:43Z saulius 
;
_cod_original_sg_symbol_H-M R-3c
_cod_database_code 7012671

loop_
_symmetry_equiv_pos_as_xyz
'x, y, z'
'-y, x-y, z'
'-x+y, -x, z'
'y, x, -z+1/2'
'x-y, -y, -z+1/2'
'-x, -x+y, -z+1/2'
'x+2/3, y+1/3, z+1/3'
'-y+2/3, x-y+1/3, z+1/3'
'-x+y+2/3, -x+1/3, z+1/3'
'y+2/3, x+1/3, -z+5/6'
'x-y+2/3, -y+1/3, -z+5/6'
'-x+2/3, -x+y+1/3, -z+5/6'
'x+1/3, y+2/3, z+2/3'
'-y+1/3, x-y+2/3, z+2/3'
'-x+y+1/3, -x+2/3, z+2/3'
'y+1/3, x+2/3, -z+7/6'
'x-y+1/3, -y+2/3, -z+7/6'
'-x+1/3, -x+y+2/3, -z+7/6'
'-x, -y, -z'
'y, -x+y, -z'
'x-y, x, -z'
'-y, -x, z-1/2'
'-x+y, y, z-1/2'
'x, x-y, z-1/2'
'-x+2/3, -y+1/3, -z+1/3'
'y+2/3, -x+y+1/3, -z+1/3'
'x-y+2/3, x+1/3, -z+1/3'
'-y+2/3, -x+1/3, z-1/6'
'-x+y+2/3, y+1/3, z-1/6'
'x+2/3, x-y+1/3, z-1/6'
'-x+1/3, -y+2/3, -z+2/3'
'y+1/3, -x+y+2/3, -z+2/3'
'x-y+1/3, x+2/3, -z+2/3'
'-y+1/3, -x+2/3, z+1/6'
'-x+y+1/3, y+2/3, z+1/6'
'x+1/3, x-y+2/3, z+1/6'

loop_
_atom_site_label
_atom_site_type_symbol
_atom_site_fract_x
_atom_site_fract_y
_atom_site_fract_z
_atom_site_U_iso_or_equiv
_atom_site_adp_type
_atom_site_occupancy
_atom_site_symmetry_multiplicity
_atom_site_calc_flag
_atom_site_refinement_flags
_atom_site_disorder_assembly
_atom_site_disorder_group
Hg Hg 0.6667 0.3333 0.486751(6) 0.0721(2) Uani 1 3 d S . .
Cl1 Cl 0.3375(2) 0.3333 0.5833 0.0808(7) Uani 1 2 d S . .
Cl2 Cl 0.6667 0.3333 0.34161(14) 0.092(2) Uani 0.50 3 d SP . .
O11 O 0.2288(10) 0.3333 0.5833 0.211(9) Uani 0.70 2 d SP . .
O12 O 0.4494(11) 0.4176(13) 0.5872(4) 0.188(6) Uani 0.62 1 d P . .
O13 O 0.382(2) 0.4029(19) 0.6065(3) 0.177(7) Uani 0.52 1 d P . .
O14 O 0.2716(16) 0.2455(19) 0.6001(2) 0.223(10) Uani 0.59 1 d P . .
O21 O 0.7677(12) 0.3592(15) 0.3490(2) 0.173(6) Uani 0.59 1 d P . .
N N 0.6667 0.3333 0.53250(15) 0.0514(16) Uani 1 3 d S . .
N1 N 0.6574(4) 0.4971(5) 0.49862(8) 0.0594(12) Uani 1 1 d . . .
N2 N 0.6663(5) 0.6287(5) 0.52491(11) 0.0762(16) Uani 1 1 d . . .
N11 N 0.6667 0.3333 0.44754(19) 0.087(3) Uani 1 3 d S . .
C1 C 0.6183(6) 0.4155(6) 0.53932(11) 0.0716(18) Uani 1 1 d . . .
H1A H 0.6540 0.4547 0.5541 0.059(15) Uiso 1 1 calc R . .
H1B H 0.5284 0.3672 0.5410 0.13(3) Uiso 1 1 calc R . .
C2 C 0.6528(5) 0.5150(5) 0.52066(11) 0.0618(14) Uani 1 1 d . . .
C3 C 0.6674(10) 0.6817(9) 0.54784(16) 0.111(3) Uani 1 1 d . . .
H3A H 0.6018 0.6194 0.5572 0.15(5) Uiso 1 1 calc R . .
H3B H 0.6547 0.7517 0.5460 0.16(4) Uiso 1 1 calc R . .
H3C H 0.7463 0.7086 0.5552 0.13(3) Uiso 1 1 calc R . .
C4 C 0.6809(7) 0.6836(7) 0.50368(14) 0.086(2) Uani 1 1 d . . .
H4A H 0.6924 0.7626 0.5009 0.11(3) Uiso 1 1 calc R . .
C5 C 0.6758(5) 0.6044(8) 0.48793(14) 0.077(2) Uani 1 1 d . . .
H5A H 0.6834 0.6186 0.4720 0.07(2) Uiso 1 1 calc R . .
C11 C 0.6667 0.3333 0.42883(18) 0.071(3) Uani 1 3 d S . .
C12 C 0.6667 0.3333 0.4033(2) 0.096(4) Uani 1 3 d S . .
H121 H 0.673(9) 0.420(7) 0.3927(15) 0.13(3) Uiso 1 1 d . . .

loop_
_atom_site_aniso_label
_atom_site_aniso_U_11
_atom_site_aniso_U_22
_atom_site_aniso_U_33
_atom_site_aniso_U_23
_atom_site_aniso_U_13
_atom_site_aniso_U_12
Hg 0.0837(3) 0.0837(3) 0.0488(2) 0.000 0.000 0.04187(13)
Cl1 0.0790(11) 0.112(2) 0.0625(13) 0.0089(14) 0.0044(7) 0.0558(11)
Cl2 0.0743(19) 0.0743(19) 0.128(7) 0.000 0.000 0.0372(10)
O11 0.098(7) 0.26(2) 0.33(3) -0.06(2) -0.031(10) 0.130(11)
O12 0.088(8) 0.142(11) 0.290(19) -0.037(15) -0.009(11) 0.026(8)
O13 0.28(2) 0.177(17) 0.100(10) -0.020(10) -0.023(12) 0.130(18)
O14 0.175(16) 0.235(19) 0.108(10) 0.042(11) 0.047(9) -0.010(14)
O21 0.115(9) 0.216(14) 0.166(11) -0.025(12) 0.033(9) 0.067(11)
N 0.049(2) 0.049(2) 0.055(4) 0.000 0.000 0.0247(12)
N1 0.058(3) 0.064(3) 0.059(3) 0.009(2) 0.001(2) 0.032(3)
N2 0.059(3) 0.063(3) 0.118(5) -0.014(3) -0.004(3) 0.039(3)
N11 0.099(5) 0.099(5) 0.064(7) 0.000 0.000 0.049(2)
C1 0.083(5) 0.078(4) 0.064(3) -0.006(3) 0.002(3) 0.047(4)
C2 0.047(3) 0.057(3) 0.085(4) -0.008(3) -0.008(3) 0.029(3)
C3 0.114(8) 0.095(6) 0.137(7) -0.047(6) -0.013(7) 0.061(6)
C4 0.082(5) 0.070(5) 0.117(6) 0.029(5) 0.016(5) 0.048(4)
C5 0.059(4) 0.091(6) 0.093(5) 0.021(4) 0.005(3) 0.047(4)
C11 0.081(4) 0.081(4) 0.052(6) 0.000 0.000 0.040(2)
C12 0.118(7) 0.118(7) 0.051(6) 0.000 0.000 0.059(3)

loop_
_atom_type_symbol
_atom_type_description
_atom_type_scat_dispersion_real
_atom_type_scat_dispersion_imag
_atom_type_scat_source
C C 0.0033 0.0016 'International Tables Vol C Tables 4.2.6.8 and 6.1.1.4'
H H 0.0000 0.0000 'International Tables Vol C Tables 4.2.6.8 and 6.1.1.4'
N N 0.0061 0.0033 'International Tables Vol C Tables 4.2.6.8 and 6.1.1.4'
O O 0.0106 0.0060 'International Tables Vol C Tables 4.2.6.8 and 6.1.1.4'
Cl Cl 0.1484 0.1585 'International Tables Vol C Tables 4.2.6.8 and 6.1.1.4'
Hg Hg -2.3894 9.2266 'International Tables Vol C Tables 4.2.6.8 and 6.1.1.4'

loop_
_geom_angle_atom_site_label_1
_geom_angle_atom_site_label_2
_geom_angle_atom_site_label_3
_geom_angle
_geom_angle_site_symmetry_1
_geom_angle_site_symmetry_3
_geom_angle_publ_flag
N1 Hg N1 110.75(11) 3_665 2_655 ?
N1 Hg N1 110.75(11) 3_665 . ?
N1 Hg N1 110.75(11) 2_655 . ?
N1 Hg N11 108.16(11) 3_665 . ?
N1 Hg N11 108.16(11) 2_655 . ?
N1 Hg N11 108.16(11) . . ?
N1 Hg N 71.84(11) 3_665 . ?
N1 Hg N 71.84(11) 2_655 . ?
N1 Hg N 71.84(11) . . ?
N11 Hg N 180.000(2) . . ?
O12 Cl1 O12 94.3(13) . 17 ?
O12 Cl1 O11 132.9(7) . . ?
O12 Cl1 O11 132.9(7) 17 . ?
O12 Cl1 O14 119.8(12) . . ?
O12 Cl1 O14 76.8(11) 17 . ?
O11 Cl1 O14 78.6(10) . . ?
O12 Cl1 O14 76.8(11) . 17 ?
O12 Cl1 O14 119.8(12) 17 17 ?
O11 Cl1 O14 78.6(9) . 17 ?
O14 Cl1 O14 157.2(19) . 17 ?
O12 Cl1 O13 56.5(9) . . ?
O12 Cl1 O13 116.6(12) 17 . ?
O11 Cl1 O13 94.4(8) . . ?
O14 Cl1 O13 74.8(9) . . ?
O14 Cl1 O13 107.1(9) 17 . ?
O12 Cl1 O13 116.6(12) . 17 ?
O12 Cl1 O13 56.5(9) 17 17 ?
O11 Cl1 O13 94.4(9) . 17 ?
O14 Cl1 O13 107.1(9) . 17 ?
O14 Cl1 O13 74.8(9) 17 17 ?
O13 Cl1 O13 171.2(17) . 17 ?
Cl2 Cl2 O21 110.8(8) 31_655 . ?
Cl2 Cl2 O21 110.8(8) 31_655 3_665 ?
O21 Cl2 O21 108.2(8) . 3_665 ?
Cl2 Cl2 O21 110.8(8) 31_655 2_655 ?
O21 Cl2 O21 108.2(8) . 2_655 ?
O21 Cl2 O21 108.2(8) 3_665 2_655 ?
Cl2 Cl2 O21 39.2(4) 31_655 31_655 ?
O21 Cl2 O21 149.9(7) . 31_655 ?
O21 Cl2 O21 88.8(8) 3_665 31_655 ?
O21 Cl2 O21 88.8(8) 2_655 31_655 ?
Cl2 Cl2 O21 39.2(4) 31_655 33_545 ?
O21 Cl2 O21 88.8(8) . 33_545 ?
O21 Cl2 O21 149.9(7) 3_665 33_545 ?
O21 Cl2 O21 88.8(8) 2_655 33_545 ?
O21 Cl2 O21 66.3(7) 31_655 33_545 ?
Cl2 Cl2 O21 39.2(4) 31_655 32 ?
O21 Cl2 O21 88.8(8) . 32 ?
O21 Cl2 O21 88.8(8) 3_665 32 ?
O21 Cl2 O21 149.9(7) 2_655 32 ?
O21 Cl2 O21 66.3(7) 31_655 32 ?
O21 Cl2 O21 66.3(7) 33_545 32 ?
Cl1 O11 O14 51.5(6) . . ?
Cl1 O11 O14 51.5(6) . 17 ?
O14 O11 O14 103.0(12) . 17 ?
Cl1 O12 O13 71.7(11) . . ?
Cl1 O12 O14 54.5(8) . 17 ?
O13 O12 O14 102.6(14) . 17 ?
O12 O13 Cl1 51.8(8) . . ?
O12 O13 O14 93.5(12) . . ?
Cl1 O13 O14 48.5(6) . . ?
Cl1 O14 O12 48.7(6) . 17 ?
Cl1 O14 O11 49.9(7) . . ?
O12 O14 O11 90.7(9) 17 . ?
Cl1 O14 O13 56.7(8) . . ?
O12 O14 O13 88.7(11) 17 . ?
O11 O14 O13 74.6(11) . . ?
Cl2 O21 Cl2 30.1(7) . 31_655 ?
C1 N C1 113.1(3) 3_665 2_655 ?
C1 N C1 113.1(3) 3_665 . ?
C1 N C1 113.1(3) 2_655 . ?
C1 N Hg 105.5(4) 3_665 . ?
C1 N Hg 105.5(4) 2_655 . ?
C1 N Hg 105.5(4) . . ?
C2 N1 C5 105.9(6) . . ?
C2 N1 Hg 119.4(4) . . ?
C5 N1 Hg 133.7(5) . . ?
C2 N2 C4 105.7(6) . . ?
C2 N2 C3 126.5(7) . . ?
C4 N2 C3 127.8(7) . . ?
C11 N11 Hg 180.000(2) . . ?
N C1 C2 108.9(5) . . ?
N1 C2 N2 111.3(6) . . ?
N1 C2 C1 124.9(5) . . ?
N2 C2 C1 123.3(6) . . ?
C5 C4 N2 107.7(7) . . ?
C4 C5 N1 109.4(7) . . ?
N11 C11 C12 180.000(4) . . ?

loop_
_geom_bond_atom_site_label_1
_geom_bond_atom_site_label_2
_geom_bond_distance
_geom_bond_site_symmetry_2
_geom_bond_publ_flag
Hg N1 2.198(5) 3_665 ?
Hg N1 2.198(5) 2_655 ?
Hg N1 2.198(5) . ?
Hg N11 2.264(11) . ?
Hg N 2.642(8) . ?
Cl1 O12 1.270(13) . ?
Cl1 O12 1.270(12) 17 ?
Cl1 O11 1.346(13) . ?
Cl1 O14 1.376(13) . ?
Cl1 O14 1.376(13) 17 ?
Cl1 O13 1.535(16) . ?
Cl1 O13 1.535(15) 17 ?
Cl2 Cl2 0.956(16) 31_655 ?
Cl2 O21 1.204(14) . ?
Cl2 O21 1.204(14) 3_665 ?
Cl2 O21 1.204(14) 2_655 ?
Cl2 O21 1.783(15) 31_655 ?
Cl2 O21 1.783(15) 33_545 ?
Cl2 O21 1.783(15) 32 ?
O11 O14 1.72(2) . ?
O11 O14 1.72(2) 17 ?
O12 O13 1.348(18) . ?
O12 O14 1.65(2) 17 ?
O13 O14 1.77(2) . ?
O14 O12 1.65(2) 17 ?
O21 Cl2 1.783(15) 31_655 ?
N C1 1.469(7) 3_665 ?
N C1 1.469(7) 2_655 ?
N C1 1.469(7) . ?
N1 C2 1.298(6) . ?
N1 C5 1.377(8) . ?
N2 C2 1.354(7) . ?
N2 C4 1.369(9) . ?
N2 C3 1.475(9) . ?
N11 C11 1.080(12) . ?
C1 C2 1.529(8) . ?
C4 C5 1.316(9) . ?
C11 C12 1.474(16) . ?
